data_1561666
loop_
_publ_author_name
'Mao, Yuanlv'
'Fang, Yuqiang'
'Pan, Jie'
'Wang, Dong'
'Bu, Kejun'
'Che, Xiangli'
'Zhao, Wei'
'Huang, Fuqiang'

_publ_section_title
;
 Synthesis, crystal structures and physical properties of A(H2O) MoS2
 (A&#x00A0;=&#x00A0;K, Rb, Cs)
;
_journal_name_full 'Journal of Solid State Chemistry'
_journal_page_first 120937
_journal_paper_doi 10.1016/j.jssc.2019.120937
_journal_volume 279
_journal_year 2019
_chemical_formula_sum 'H1.22 Mo O0.61 Rb0.27 S2'
_chemical_formula_weight 194.13
_space_group_crystal_system monoclinic
_space_group_IT_number 11
_space_group_name_Hall '-P 2yb'
_space_group_name_H-M_alt 'P 1 21/m 1'
_atom_sites_solution_hydrogens .
_cell_angle_alpha 90
_cell_angle_beta 100.26(4)
_cell_angle_gamma 90
_cell_formula_units_Z 2
_cell_length_a 5.711(7)
_cell_length_b 3.250(4)
_cell_length_c 9.427(12)
_cell_measurement_reflns_used 1117
_cell_measurement_temperature 298(2)
_cell_measurement_theta_max 15
_cell_measurement_theta_min 7
_cell_volume 172.2(4)
_computing_structure_refinement 'SHELXL-2014/7 (Sheldrick, 2014)'
_diffrn_ambient_temperature 298(2)
_diffrn_measured_fraction_theta_full 0.967
_diffrn_measured_fraction_theta_max 0.967
_diffrn_measurement_device_type 'CCD area detector'
_diffrn_measurement_method 'phi and omega scans'
_diffrn_radiation_type MoK\a
_diffrn_radiation_wavelength 0.71073
_diffrn_reflns_av_R_equivalents 0.0490
_diffrn_reflns_av_unetI/netI 0.0487
_diffrn_reflns_Laue_measured_fraction_full 0.967
_diffrn_reflns_Laue_measured_fraction_max 0.967
_diffrn_reflns_limit_h_max 6
_diffrn_reflns_limit_h_min -6
_diffrn_reflns_limit_k_max 3
_diffrn_reflns_limit_k_min -3
_diffrn_reflns_limit_l_max 11
_diffrn_reflns_limit_l_min -9
_diffrn_reflns_number 1117
_diffrn_reflns_point_group_measured_fraction_full 0.967
_diffrn_reflns_point_group_measured_fraction_max 0.967
_diffrn_reflns_theta_full 24.989
_diffrn_reflns_theta_max 24.989
_diffrn_reflns_theta_min 3.625
_exptl_absorpt_coefficient_mu 8.539
_exptl_absorpt_correction_type multi-scan
_exptl_crystal_colour black
_exptl_crystal_density_diffrn 3.744
_exptl_crystal_description plate
_exptl_crystal_F_000 180
_exptl_crystal_size_max 0.09
_exptl_crystal_size_mid 0.07
_exptl_crystal_size_min 0.05
_exptl_transmission_factor_max 0.653
_exptl_transmission_factor_min 0.493
_refine_diff_density_max 1.454
_refine_diff_density_min -1.026
_refine_diff_density_rms 0.307
_refine_ls_extinction_coef .
_refine_ls_extinction_method none
_refine_ls_goodness_of_fit_ref 1.195
_refine_ls_hydrogen_treatment undef
_refine_ls_matrix_type full
_refine_ls_number_parameters 33
_refine_ls_number_reflns 348
_refine_ls_number_restraints 1
_refine_ls_restrained_S_all 1.193
_refine_ls_R_factor_all 0.0500
_refine_ls_R_factor_gt 0.0409
_refine_ls_shift/su_max 0.000
_refine_ls_shift/su_mean 0.000
_refine_ls_structure_factor_coef Fsqd
_refine_ls_weighting_details 'w=1/[\s^2^(Fo^2^)+(0.0670P)^2^+0.4374P] where P=(Fo^2^+2Fc^2^)/3'
_refine_ls_weighting_scheme calc
_refine_ls_wR_factor_gt 0.1153
_refine_ls_wR_factor_ref 0.1195
_reflns_Friedel_coverage 0.000
_reflns_Friedel_fraction_full .
_reflns_Friedel_fraction_max .
_reflns_number_gt 306
_reflns_number_total 348
_reflns_threshold_expression 'I > 2\s(I)'
_cod_data_source_file JSSC-2019-279-120937.cif
_cod_data_source_block Rb
_cod_original_sg_symbol_H-M 'P 21/m'
_cod_database_code 1561666
_shelx_space_group_comment
;
The symmetry employed for this shelxl refinement is uniquely defined
by the following loop, which should always be used as a source of
symmetry information in preference to the above space-group names.
They are only intended as comments.
;

loop_
_space_group_symop_operation_xyz
'x, y, z'
'-x, y+1/2, -z'
'-x, -y, -z'
'x, -y-1/2, z'

loop_
_atom_site_label
_atom_site_type_symbol
_atom_site_fract_x
_atom_site_fract_y
_atom_site_fract_z
_atom_site_U_iso_or_equiv
_atom_site_adp_type
_atom_site_occupancy
_atom_site_site_symmetry_order
_atom_site_calc_flag
_atom_site_refinement_flags_posn
_atom_site_refinement_flags_adp
_atom_site_refinement_flags_occupancy
_atom_site_disorder_assembly
_atom_site_disorder_group
Mo Mo 0.3004(2) 0.7500 0.99387(12) 0.0125(5) Uani 1 2 d S T P A .
S1 S 0.1250(6) 0.2500 1.1414(4) 0.0128(8) Uani 1 2 d S T P . .
S2 S 0.6408(6) 0.7500 1.1838(4) 0.0132(8) Uani 1 2 d S T P . .
Rb1 Rb 0.303(5) 0.7500 1.4645(17) 0.076(7) Uani 0.143(3) 2 d S T P A 1
Rb2 Rb 0.142(4) 0.7500 1.4744(18) 0.071(7) Uani 0.127(3) 2 d S T P A 2

loop_
_atom_site_aniso_label
_atom_site_aniso_U_11
_atom_site_aniso_U_22
_atom_site_aniso_U_33
_atom_site_aniso_U_23
_atom_site_aniso_U_13
_atom_site_aniso_U_12
Mo 0.0073(7) 0.0132(8) 0.0169(7) 0.000 0.0018(5) 0.000
S1 0.0096(16) 0.0101(18) 0.0193(18) 0.000 0.0042(13) 0.000
S2 0.0105(16) 0.0109(18) 0.0179(18) 0.000 0.0022(13) 0.000
Rb1 0.13(2) 0.080(13) 0.024(8) 0.000 0.033(12) 0.000
Rb2 0.077(14) 0.122(19) 0.008(7) 0.000 -0.004(9) 0.000

loop_
_atom_type_symbol
_atom_type_description
_atom_type_scat_dispersion_real
_atom_type_scat_dispersion_imag
_atom_type_scat_source
Rb Rb -0.9393 2.9676 'International Tables Vol C Tables 4.2.6.8 and 6.1.1.4'
Mo Mo -1.6832 0.6857 'International Tables Vol C Tables 4.2.6.8 and 6.1.1.4'
S S 0.1246 0.1234 'International Tables Vol C Tables 4.2.6.8 and 6.1.1.4'
H H 0.0000 0.0000 'International Tables Vol C Tables 4.2.6.8 and 6.1.1.4'
O O 0.0106 0.0060 'International Tables Vol C Tables 4.2.6.8 and 6.1.1.4'

loop_
_geom_angle_atom_site_label_1
_geom_angle_atom_site_label_2
_geom_angle_atom_site_label_3
_geom_angle
_geom_angle_site_symmetry_1
_geom_angle_site_symmetry_3
S2 Mo S2 109.01(11) . 3_667
S2 Mo S2 109.01(11) . 3_677
S2 Mo S2 85.25(15) 3_667 3_677
S2 Mo S1 86.31(13) . .
S2 Mo S1 93.95(12) 3_667 .
S2 Mo S1 164.09(12) 3_677 .
S2 Mo S1 86.31(13) . 1_565
S2 Mo S1 164.09(12) 3_667 1_565
S2 Mo S1 93.95(12) 3_677 1_565
S1 Mo S1 82.48(14) . 1_565
S2 Mo S1 162.37(13) . 3_567
S2 Mo S1 83.65(11) 3_667 3_567
S2 Mo S1 83.65(11) 3_677 3_567
S1 Mo S1 80.47(12) . 3_567
S1 Mo S1 80.47(12) 1_565 3_567
S2 Mo Mo 54.56(9) . 3_677
S2 Mo Mo 102.06(11) 3_667 3_677
S2 Mo Mo 54.45(9) 3_677 3_677
S1 Mo Mo 140.65(11) . 3_677
S1 Mo Mo 90.22(10) 1_565 3_677
S1 Mo Mo 136.46(8) 3_567 3_677
S2 Mo Mo 54.56(9) . 3_667
S2 Mo Mo 54.45(9) 3_667 3_667
S2 Mo Mo 102.06(11) 3_677 3_667
S1 Mo Mo 90.22(10) . 3_667
S1 Mo Mo 140.65(11) 1_565 3_667
S1 Mo Mo 136.46(8) 3_567 3_667
Mo Mo Mo 71.39(11) 3_677 3_667
Mo S1 Mo 82.48(14) 1_545 .
Mo S1 Mo 99.53(12) 1_545 3_567
Mo S1 Mo 99.53(12) . 3_567
Mo S1 Rb1 95.9(2) 1_545 1_545
Mo S1 Rb1 136.5(4) . 1_545
Mo S1 Rb1 123.4(4) 3_567 1_545
Mo S1 Rb1 136.5(4) 1_545 .
Mo S1 Rb1 95.9(3) . .
Mo S1 Rb1 123.4(4) 3_567 .
Rb1 S1 Rb1 56.4(3) 1_545 .
Mo S1 Rb2 104.4(2) 1_545 1_545
Mo S1 Rb2 149.1(3) . 1_545
Mo S1 Rb2 108.7(4) 3_567 1_545
Mo S1 Rb2 149.1(3) 1_545 .
Mo S1 Rb2 104.4(2) . .
Mo S1 Rb2 108.7(4) 3_567 .
Rb2 S1 Rb2 55.0(3) 1_545 .
Mo S2 Mo 70.99(11) . 3_667
Mo S2 Mo 70.99(11) . 3_677
Mo S2 Mo 85.25(15) 3_667 3_677
Mo S2 Rb1 94.6(4) . .
Mo S2 Rb1 133.15(18) 3_667 .
Mo S2 Rb1 133.15(17) 3_677 .
Mo S2 Rb2 178.7(4) . 1_655
Mo S2 Rb2 109.9(3) 3_667 1_655
Mo S2 Rb2 109.9(3) 3_677 1_655
Mo S2 Rb2 140.2(3) . 3_678
Mo S2 Rb2 148.8(3) 3_667 3_678
Mo S2 Rb2 104.4(2) 3_677 3_678
Rb2 S2 Rb2 38.9(5) 1_655 3_678
Mo S2 Rb2 140.2(3) . 3_668
Mo S2 Rb2 104.4(2) 3_667 3_668
Mo S2 Rb2 148.8(3) 3_677 3_668
Rb2 S2 Rb2 38.9(5) 1_655 3_668
Rb2 S2 Rb2 53.3(3) 3_678 3_668
Mo S2 Rb1 127.3(4) . 3_678
Mo S2 Rb1 159.0(3) 3_667 3_678
Mo S2 Rb1 109.35(17) 3_677 3_678
Rb1 S2 Rb1 45.1(6) . 3_678
Mo S2 Rb1 127.3(4) . 3_668
Mo S2 Rb1 109.35(16) 3_667 3_668
Mo S2 Rb1 159.0(3) 3_677 3_668
Rb1 S2 Rb1 45.1(6) . 3_668
Rb1 S2 Rb1 52.8(2) 3_678 3_668
Rb1 Rb1 Rb1 72.1(13) 3_678 3_668
Rb1 Rb1 Rb1 54.0(6) 3_678 1_565
Rb1 Rb1 Rb1 126.0(6) 3_668 1_565
Rb1 Rb1 Rb1 126.0(6) 3_678 1_545
Rb1 Rb1 Rb1 54.0(6) 3_668 1_545
Rb1 Rb1 Rb1 180.0 1_565 1_545
Rb1 Rb1 S1 92.1(5) 3_678 1_565
Rb1 Rb1 S1 126.3(9) 3_668 1_565
Rb1 Rb1 S1 61.82(14) 1_565 1_565
Rb1 Rb1 S1 118.18(14) 1_545 1_565
Rb1 Rb1 S1 126.3(9) 3_678 .
Rb1 Rb1 S1 92.1(5) 3_668 .
Rb1 Rb1 S1 118.18(14) 1_565 .
Rb1 Rb1 S1 61.82(14) 1_545 .
S1 Rb1 S1 56.4(3) 1_565 .
Rb1 Rb1 S2 69.6(7) 3_678 .
Rb1 Rb1 S2 69.6(7) 3_668 .
Rb1 Rb1 S2 89.999(3) 1_565 .
Rb1 Rb1 S2 89.999(1) 1_545 .
S1 Rb1 S2 56.8(3) 1_565 .
S1 Rb1 S2 56.8(3) . .
Rb1 Rb1 S2 65.3(5) 3_678 3_678
Rb1 Rb1 S2 96.0(8) 3_668 3_678
Rb1 Rb1 S2 63.60(12) 1_565 3_678
Rb1 Rb1 S2 116.40(12) 1_545 3_678
S1 Rb1 S2 123.87(18) 1_565 3_678
S1 Rb1 S2 167.7(8) . 3_678
S2 Rb1 S2 134.9(6) . 3_678
Rb1 Rb1 S2 96.0(8) 3_678 3_668
Rb1 Rb1 S2 65.3(5) 3_668 3_668
Rb1 Rb1 S2 116.40(12) 1_565 3_668
Rb1 Rb1 S2 63.60(12) 1_545 3_668
S1 Rb1 S2 167.7(8) 1_565 3_668
S1 Rb1 S2 123.87(18) . 3_668
S2 Rb1 S2 134.9(6) . 3_668
S2 Rb1 S2 52.8(2) 3_678 3_668
Rb1 Rb1 Rb1 153.4(10) 3_678 3_568
Rb1 Rb1 Rb1 114.5(4) 3_668 3_568
Rb1 Rb1 Rb1 114.1(3) 1_565 3_568
Rb1 Rb1 Rb1 65.9(3) 1_545 3_568
S1 Rb1 Rb1 102.3(8) 1_565 3_568
S1 Rb1 Rb1 80.1(5) . 3_568
S2 Rb1 Rb1 136.9(6) . 3_568
S2 Rb1 Rb1 88.2(5) 3_678 3_568
S2 Rb1 Rb1 66.7(4) 3_668 3_568
Rb1 Rb1 Rb1 114.5(4) 3_678 3_578
Rb1 Rb1 Rb1 153.4(10) 3_668 3_578
Rb1 Rb1 Rb1 65.9(3) 1_565 3_578
Rb1 Rb1 Rb1 114.1(3) 1_545 3_578
S1 Rb1 Rb1 80.1(6) 1_565 3_578
S1 Rb1 Rb1 102.3(8) . 3_578
S2 Rb1 Rb1 136.9(6) . 3_578
S2 Rb1 Rb1 66.7(4) 3_678 3_578
S2 Rb1 Rb1 88.2(5) 3_668 3_578
Rb1 Rb1 Rb1 48.2(6) 3_568 3_578
Rb1 Rb1 Rb1 101.4(11) 3_678 3_658
Rb1 Rb1 Rb1 29.35(13) 3_668 3_658
Rb1 Rb1 Rb1 155.4(5) 1_565 3_658
Rb1 Rb1 Rb1 24.6(5) 1_545 3_658
S1 Rb1 Rb1 126.2(5) 1_565 3_658
S1 Rb1 Rb1 74.5(2) . 3_658
S2 Rb1 Rb1 79.7(5) . 3_658
S2 Rb1 Rb1 108.9(5) 3_678 3_658
S2 Rb1 Rb1 61.0(3) 3_668 3_658
Rb1 Rb1 Rb1 88.1(2) 3_568 3_658
Rb1 Rb1 Rb1 135.1(7) 3_578 3_658
Rb2 Rb2 Rb2 85.1(15) 3_568 3_578
Rb2 Rb2 Rb2 132.5(8) 3_568 1_565
Rb2 Rb2 Rb2 47.5(8) 3_578 1_565
Rb2 Rb2 Rb2 47.5(8) 3_568 1_545
Rb2 Rb2 Rb2 132.5(8) 3_578 1_545
Rb2 Rb2 Rb2 179.999(12) 1_565 1_545
Rb2 Rb2 S1 125.3(10) 3_568 1_565
Rb2 Rb2 S1 87.4(6) 3_578 1_565
Rb2 Rb2 S1 62.51(14) 1_565 1_565
Rb2 Rb2 S1 117.49(14) 1_545 1_565
Rb2 Rb2 S1 87.4(6) 3_568 .
Rb2 Rb2 S1 125.3(10) 3_578 .
Rb2 Rb2 S1 117.49(14) 1_565 .
Rb2 Rb2 S1 62.51(14) 1_545 .
S1 Rb2 S1 55.0(3) 1_565 .
Rb2 Rb2 S2 71.3(8) 3_568 1_455
Rb2 Rb2 S2 71.3(8) 3_578 1_455
Rb2 Rb2 S2 90.000(2) 1_565 1_455
Rb2 Rb2 S2 90.000(5) 1_545 1_455
S1 Rb2 S2 55.1(2) 1_565 1_455
S1 Rb2 S2 55.1(2) . 1_455
Rb2 Rb2 S2 105.1(10) 3_568 3_678
Rb2 Rb2 S2 69.8(7) 3_578 3_678
Rb2 Rb2 S2 63.36(12) 1_565 3_678
Rb2 Rb2 S2 116.64(12) 1_545 3_678
S1 Rb2 S2 122.4(2) 1_565 3_678
S1 Rb2 S2 161.8(7) . 3_678
S2 Rb2 S2 141.1(5) 1_455 3_678
Rb2 Rb2 S2 69.8(7) 3_568 3_668
Rb2 Rb2 S2 105.1(10) 3_578 3_668
Rb2 Rb2 S2 116.64(12) 1_565 3_668
Rb2 Rb2 S2 63.36(13) 1_545 3_668
S1 Rb2 S2 161.8(7) 1_565 3_668
S1 Rb2 S2 122.4(2) . 3_668
S2 Rb2 S2 141.1(5) 1_455 3_668
S2 Rb2 S2 53.3(2) 3_678 3_668
Rb2 Rb2 Rb2 152.3(10) 3_568 3_678
Rb2 Rb2 Rb2 112.3(6) 3_578 3_678
Rb2 Rb2 Rb2 68.1(2) 1_565 3_678
Rb2 Rb2 Rb2 111.9(2) 1_545 3_678
S1 Rb2 Rb2 78.6(5) 1_565 3_678
S1 Rb2 Rb2 98.5(7) . 3_678
S2 Rb2 Rb2 133.7(6) 1_455 3_678
S2 Rb2 Rb2 64.4(4) 3_678 3_678
S2 Rb2 Rb2 84.4(5) 3_668 3_678
Rb2 Rb2 Rb2 112.3(6) 3_568 3_668
Rb2 Rb2 Rb2 152.3(11) 3_578 3_668
Rb2 Rb2 Rb2 111.9(2) 1_565 3_668
Rb2 Rb2 Rb2 68.1(2) 1_545 3_668
S1 Rb2 Rb2 98.5(7) 1_565 3_668
S1 Rb2 Rb2 78.6(5) . 3_668
S2 Rb2 Rb2 133.7(6) 1_455 3_668
S2 Rb2 Rb2 84.4(5) 3_678 3_668
S2 Rb2 Rb2 64.4(4) 3_668 3_668
Rb2 Rb2 Rb2 43.9(5) 3_678 3_668
Rb2 Rb2 Rb2 27.5(3) 3_568 3_558
Rb2 Rb2 Rb2 112.6(13) 3_578 3_558
Rb2 Rb2 Rb2 160.0(5) 1_565 3_558
Rb2 Rb2 Rb2 20.0(5) 1_545 3_558
S1 Rb2 Rb2 123.9(5) 1_565 3_558
S1 Rb2 Rb2 71.9(3) . 3_558
S2 Rb2 Rb2 81.4(4) 1_455 3_558
S2 Rb2 Rb2 113.7(5) 3_678 3_558
S2 Rb2 Rb2 63.8(3) 3_668 3_558
Rb2 Rb2 Rb2 130.1(7) 3_678 3_558
Rb2 Rb2 Rb2 86.7(3) 3_668 3_558

loop_
_geom_bond_atom_site_label_1
_geom_bond_atom_site_label_2
_geom_bond_distance
_geom_bond_site_symmetry_2
Mo S2 2.397(4) .
Mo S2 2.400(3) 3_667
Mo S2 2.400(3) 3_677
Mo S1 2.465(3) .
Mo S1 2.465(3) 1_565
Mo S1 2.535(4) 3_567
Mo Mo 2.785(3) 3_677
Mo Mo 2.785(3) 3_667
S1 Mo 2.465(3) 1_545
S1 Mo 2.535(4) 3_567
S1 Rb1 3.442(16) 1_545
S1 Rb1 3.442(16) .
S1 Rb2 3.521(16) 1_545
S1 Rb2 3.521(16) .
S2 Mo 2.400(3) 3_667
S2 Mo 2.400(3) 3_677
S2 Rb1 3.543(19) .
S2 Rb2 3.592(19) 1_655
S2 Rb2 3.625(15) 3_678
S2 Rb2 3.625(15) 3_668
S2 Rb1 3.655(15) 3_678
S2 Rb1 3.655(15) 3_668
Rb1 Rb1 2.76(4) 3_678
Rb1 Rb1 2.76(4) 3_668
Rb1 Rb1 3.250(4) 1_565
Rb1 Rb1 3.250(4) 1_545
Rb1 S1 3.442(16) 1_565
Rb1 S2 3.655(15) 3_678
Rb1 S2 3.655(15) 3_668
Rb1 Rb1 3.98(5) 3_568
Rb1 Rb1 3.98(5) 3_578
Rb1 Rb1 5.36(2) 3_658
Rb2 Rb2 2.40(4) 3_568
Rb2 Rb2 2.40(4) 3_578
Rb2 Rb2 3.250(4) 1_565
Rb2 Rb2 3.250(4) 1_545
Rb2 S1 3.521(16) 1_565
Rb2 S2 3.592(19) 1_455
Rb2 S2 3.625(15) 3_678
Rb2 S2 3.625(15) 3_668
Rb2 Rb2 4.35(4) 3_678
Rb2 Rb2 4.35(4) 3_668
Rb2 Rb2 5.187(17) 3_558
